data_1554325
loop_
_publ_author_name
'Liu, Yun-Lin'
'Mao, Xiang-Yu'
'Lin, Xiao-Tong'
'Chen, Guo-Shu'

_publ_section_title
;
 A Zn(OTf)2 catalyzed Ugi-type reaction of 3-(2-isocyanoethyl)indoles with
 indole-derived ketimines: rapid access to hexacyclic spiroindolines
;
_journal_issue 15
_journal_name_full 'Organic Chemistry Frontiers'
_journal_page_first 2303
_journal_paper_doi 10.1039/C8QO00382C
_journal_volume 5
_journal_year 2018
_chemical_formula_moiety 'C25 H19 N3 O'
_chemical_formula_sum 'C25 H19 N3 O'
_chemical_formula_weight 377.43
_space_group_crystal_system triclinic
_space_group_IT_number 2
_space_group_name_Hall '-P 1'
_space_group_name_H-M_alt 'P -1'
_atom_sites_solution_hydrogens mixed
_atom_sites_solution_primary dual
_audit_creation_date 2018-01-31
_audit_creation_method
;
Olex2 1.2
(compiled 2017.08.10 svn.r3458 for OlexSys, GUI svn.r5381)
;
_audit_update_record
;
2018-03-15 deposited with the CCDC.
2018-06-08 downloaded from the CCDC.
;
_cell_angle_alpha 101.330(2)
_cell_angle_beta 95.203(2)
_cell_angle_gamma 106.126(2)
_cell_formula_units_Z 4
_cell_length_a 8.2339(2)
_cell_length_b 14.7918(4)
_cell_length_c 17.1794(5)
_cell_measurement_reflns_used 11984
_cell_measurement_temperature 100.01(10)
_cell_measurement_theta_max 74.1900
_cell_measurement_theta_min 4.6090
_cell_volume 1947.28(10)
_computing_cell_refinement 'CrysAlisPro 1.171.39.32a (Rigaku OD, 2017)'
_computing_data_collection 'CrysAlisPro 1.171.39.32a (Rigaku OD, 2017)'
_computing_data_reduction 'CrysAlisPro 1.171.39.32a (Rigaku OD, 2017)'
_computing_molecular_graphics 'Olex2 (Dolomanov et al., 2009)'
_computing_publication_material 'Olex2 (Dolomanov et al., 2009)'
_computing_structure_refinement 'ShelXL (Sheldrick, 2015)'
_computing_structure_solution 'ShelXT (Sheldrick, 2015)'
_diffrn_ambient_environment N~2~
_diffrn_ambient_temperature 100.01(10)
_diffrn_detector 'CCD plate'
_diffrn_measured_fraction_theta_full 0.993
_diffrn_measured_fraction_theta_max 0.993
_diffrn_measurement_details
;
List of Runs (angles in degrees, time in seconds):

  # Type    Start    End  Width  t~exp~   \w     \q     \k     \f   Frames
#--------------------------------------------------------------------------
  1  \w     49.00  89.00   1.00    1.00    --    0.00  57.00  30.00   40
  2  \w     33.00  88.00   1.00    1.00    --    0.00  38.00-150.00   55
  3  \w     10.00  83.00   1.00    1.00    --    0.00  77.00-120.00   73
  4  \w    -23.00  32.00   1.00    1.00    --    0.00  57.00  30.00   55
  5  \w    -89.00 -14.00   1.00    1.00    --    0.00 -77.00-180.00   75
  6  \w      6.00  59.00   1.00    1.00    --   95.80 -82.00-150.00   53
  7  \w     72.00 182.00   1.00    1.00    --   95.80  15.00 -60.00  110
  8  \w     10.00 127.00   1.00    1.00    --   95.80 -82.00  90.00  117
  9  \w     38.00  63.00   1.00    1.00    --   95.80 -82.00 150.00   25
 10  \w     53.00  79.00   1.00    1.00    --   95.80 -61.00  30.00   26
 11  \w     56.00 127.00   1.00    1.00    --   95.80 -82.00 -30.00   71
 12  \w      7.00 101.00   1.00    1.00    --   95.80 -30.00  90.00   94
 13  \w     47.00 103.00   1.00    1.00    --   95.80 -61.00 -30.00   56
 14  \w      8.00  41.00   1.00    1.00    --   95.80 -61.00  30.00   33
 15  \w     48.00 120.00   1.00    1.00    --   95.80 -61.00-150.00   72
 16  \w      9.00  42.00   1.00    1.00    --   95.80 -61.00-150.00   33
 17  \w      7.00  53.00   1.00    1.00    --   95.80 -15.00 -60.00   46
 18  \w     58.00 122.00   1.00    1.00    --   95.80 -15.00 -60.00   64
 19  \w     93.00 127.00   1.00    1.00    --   95.80 -82.00  30.00   34
 20  \w     67.00 122.00   1.00    1.00    --   95.80 -82.00-150.00   55
 21  \w     48.00 102.00   1.00    1.00    --   95.80 -30.00-180.00   54
 22  \w     94.00 119.00   1.00    1.00    --   95.80 -82.00 150.00   25
 23  \w     94.00 120.00   1.00    1.00    --   95.80 -82.00  60.00   26
 24  \w     85.00 110.00   1.00    1.00    --   95.80 -82.00 120.00   25
 25  \w     34.00 108.00   1.00    1.00    --   95.80 -30.00 -90.00   74
;
_diffrn_measurement_device 'four-circle diffractometer'
_diffrn_measurement_device_type 'XtaLAB AFC12 (RINC): Kappa dual home/near'
_diffrn_measurement_method '\w scans'
_diffrn_orient_matrix_type 'CrysAlisPro convention (1999,Acta A55,543-557)'
_diffrn_orient_matrix_UB_11 -0.0761891000
_diffrn_orient_matrix_UB_12 -0.1106795000
_diffrn_orient_matrix_UB_13 -0.0287547000
_diffrn_orient_matrix_UB_21 0.0419539000
_diffrn_orient_matrix_UB_22 -0.0106629000
_diffrn_orient_matrix_UB_23 0.0863356000
_diffrn_orient_matrix_UB_31 -0.1768944000
_diffrn_orient_matrix_UB_32 0.0075501000
_diffrn_orient_matrix_UB_33 0.0169552000
_diffrn_radiation_monochromator graphite
_diffrn_radiation_probe x-ray
_diffrn_radiation_type CuK\a
_diffrn_radiation_wavelength 1.54184
_diffrn_reflns_av_R_equivalents 0.0399
_diffrn_reflns_av_unetI/netI 0.0407
_diffrn_reflns_Laue_measured_fraction_full 0.993
_diffrn_reflns_Laue_measured_fraction_max 0.993
_diffrn_reflns_limit_h_max 5
_diffrn_reflns_limit_h_min -9
_diffrn_reflns_limit_k_max 17
_diffrn_reflns_limit_k_min -17
_diffrn_reflns_limit_l_max 20
_diffrn_reflns_limit_l_min -19
_diffrn_reflns_number 19522
_diffrn_reflns_point_group_measured_fraction_full 0.993
_diffrn_reflns_point_group_measured_fraction_max 0.993
_diffrn_reflns_theta_full 67.070
_diffrn_reflns_theta_max 67.070
_diffrn_reflns_theta_min 4.608
_diffrn_source 'fine-focus sealed X-ray tube'
_diffrn_source_type 'Enhance (Cu) X-ray Source'
_exptl_absorpt_coefficient_mu 0.633
_exptl_absorpt_correction_T_max 1.00000
_exptl_absorpt_correction_T_min 0.41127
_exptl_absorpt_correction_type multi-scan
_exptl_absorpt_process_details
;
CrysAlisPro 1.171.39.32a (Rigaku Oxford Diffraction, 2017)
Empirical absorption correction using spherical harmonics,
 implemented in SCALE3 ABSPACK scaling algorithm.
;
_exptl_crystal_colour 'clear light colourless'
_exptl_crystal_colour_lustre clear
_exptl_crystal_colour_modifier light
_exptl_crystal_colour_primary colourless
_exptl_crystal_density_diffrn 1.287
_exptl_crystal_description block
_exptl_crystal_F_000 792
_exptl_crystal_size_max 0.45
_exptl_crystal_size_mid 0.38
_exptl_crystal_size_min 0.34
_refine_diff_density_max 0.382
_refine_diff_density_min -0.314
_refine_diff_density_rms 0.042
_refine_ls_extinction_method none
_refine_ls_goodness_of_fit_ref 1.030
_refine_ls_hydrogen_treatment mixed
_refine_ls_matrix_type full
_refine_ls_number_parameters 527
_refine_ls_number_reflns 6920
_refine_ls_number_restraints 0
_refine_ls_restrained_S_all 1.030
_refine_ls_R_factor_all 0.0445
_refine_ls_R_factor_gt 0.0407
_refine_ls_shift/su_max 0.000
_refine_ls_shift/su_mean 0.000
_refine_ls_structure_factor_coef Fsqd
_refine_ls_weighting_details 'w=1/[\s^2^(Fo^2^)+(0.0350P)^2^+1.0360P] where P=(Fo^2^+2Fc^2^)/3'
_refine_ls_weighting_scheme calc
_refine_ls_wR_factor_gt 0.0982
_refine_ls_wR_factor_ref 0.1005
_reflns_Friedel_coverage 0.000
_reflns_number_gt 6266
_reflns_number_total 6920
_reflns_threshold_expression 'I > 2\s(I)'
_cod_data_source_file c8qo00382c2.cif
_cod_data_source_block exp_234
_cod_depositor_comments
;

2022-04-28
Z value and formula fixed to values more according to usual
chemical conventions.                 miguel
;
_cod_original_formula_sum 'C50 H38 N6 O2'
_cod_original_formula_weight 754.86
_cod_original_formula_moiety '2(C25 H19 N3 O)'
_cod_original_formula_units_Z 2
_cod_original_cell_volume 1947.28(9)
_cod_database_code 1554325
_shelx_shelxl_version_number 2016/6
_shelx_space_group_comment
;
The symmetry employed for this shelxl refinement is uniquely defined
by the following loop, which should always be used as a source of
symmetry information in preference to the above space-group names.
They are only intended as comments.
;
_shelx_estimated_absorpt_t_max 0.813
_shelx_estimated_absorpt_t_min 0.764
_reflns_odcompleteness_completeness 99.71
_reflns_odcompleteness_iscentric 1
_reflns_odcompleteness_theta 66.97
_olex2_refinement_description
;
1. Fixed Uiso
 At 1.2 times of:
  All C(H) groups, All C(H,H) groups, All N(H) groups
2.a Ternary CH refined with riding coordinates:
 C1(H1), C26(H26)
2.b Secondary CH2 refined with riding coordinates:
 C9(H9A,H9B), C10(H10A,H10B), C34(H34A,H34B), C35(H35A,H35B)
2.c Aromatic/amide H refined with riding coordinates:
 N3(H3), C3(H3A), C4(H4), C5(H5), C6(H6), C15(H15), C16(H16), C17(H17),
 C18(H18), C21(H21), C22(H22), C23(H23), C24(H24), C25(H25), C28(H28), C29(H29),
  C30(H30), C31(H31), C40(H40), C41(H41), C42(H42), C43(H43), C46(H46),
 C47(H47), C48(H48), C49(H49), C50(H50)
;
_olex2_submission_special_instructions 'No special instructions were received'
_oxdiff_exptl_absorpt_empirical_details
;
Empirical correction (ABSPACK) includes:
- Absorption correction using spherical harmonics
- Frame scaling
;
_oxdiff_exptl_absorpt_empirical_full_max 2.524
_oxdiff_exptl_absorpt_empirical_full_min 0.486

loop_
_space_group_symop_operation_xyz
'x, y, z'
'-x, -y, -z'

loop_
_atom_site_label
_atom_site_type_symbol
_atom_site_fract_x
_atom_site_fract_y
_atom_site_fract_z
_atom_site_U_iso_or_equiv
_atom_site_adp_type
_atom_site_occupancy
_atom_site_site_symmetry_order
_atom_site_calc_flag
_atom_site_refinement_flags_posn
O1 O 0.48559(15) 0.55796(8) 0.67432(8) 0.0354(3) Uani 1 1 d .
N1 N 0.15533(18) 0.57139(10) 0.77216(9) 0.0306(3) Uani 1 1 d .
N2 N 0.28047(16) 0.73857(9) 0.66039(7) 0.0207(3) Uani 1 1 d .
N3 N 0.19490(18) 0.87544(9) 0.73251(8) 0.0264(3) Uani 1 1 d .
H3 H 0.203373 0.919268 0.705497 0.032 Uiso 1 1 calc R
C1 C 0.14374(19) 0.77321(11) 0.69733(9) 0.0226(3) Uani 1 1 d .
H1 H 0.038995 0.754083 0.658195 0.027 Uiso 1 1 calc R
C2 C 0.22873(18) 0.89410(11) 0.81552(9) 0.0214(3) Uani 1 1 d .
C3 C 0.29360(19) 0.98285(11) 0.87036(9) 0.0241(3) Uani 1 1 d .
H3A H 0.327511 1.040026 0.853026 0.029 Uiso 1 1 calc R
C4 C 0.30655(19) 0.98401(12) 0.95187(9) 0.0261(3) Uani 1 1 d .
H4 H 0.348647 1.042899 0.989351 0.031 Uiso 1 1 calc R
C5 C 0.2579(2) 0.89909(12) 0.97832(10) 0.0285(3) Uani 1 1 d .
H5 H 0.267553 0.901384 1.033084 0.034 Uiso 1 1 calc R
C6 C 0.19454(19) 0.81028(12) 0.92287(9) 0.0259(3) Uani 1 1 d .
H6 H 0.161839 0.753080 0.940260 0.031 Uiso 1 1 calc R
C7 C 0.18087(18) 0.80825(11) 0.84154(9) 0.0213(3) Uani 1 1 d .
C8 C 0.11144(19) 0.72414(11) 0.76921(9) 0.0228(3) Uani 1 1 d .
C9 C -0.0632(2) 0.65253(11) 0.77206(11) 0.0298(4) Uani 1 1 d .
H9A H -0.124396 0.681813 0.810203 0.036 Uiso 1 1 calc R
H9B H -0.133610 0.629676 0.719555 0.036 Uiso 1 1 calc R
C10 C -0.0117(2) 0.57007(12) 0.79954(12) 0.0352(4) Uani 1 1 d .
H10A H -0.000224 0.580329 0.857559 0.042 Uiso 1 1 calc R
H10B H -0.097332 0.508385 0.775733 0.042 Uiso 1 1 calc R
C11 C 0.21611(19) 0.65388(10) 0.75794(9) 0.0217(3) Uani 1 1 d .
C12 C 0.36304(19) 0.69058(10) 0.71424(9) 0.0216(3) Uani 1 1 d .
C13 C 0.39558(19) 0.60582(11) 0.65572(10) 0.0256(3) Uani 1 1 d .
C14 C 0.3023(2) 0.59870(11) 0.57760(10) 0.0259(3) Uani 1 1 d .
C15 C 0.2750(2) 0.53053(12) 0.50492(11) 0.0345(4) Uani 1 1 d .
H15 H 0.321438 0.479525 0.500978 0.041 Uiso 1 1 calc R
C16 C 0.1781(2) 0.54038(13) 0.43935(11) 0.0383(4) Uani 1 1 d .
H16 H 0.158068 0.495586 0.390559 0.046 Uiso 1 1 calc R
C17 C 0.1097(2) 0.61762(13) 0.44599(11) 0.0355(4) Uani 1 1 d .
H17 H 0.044247 0.623070 0.401105 0.043 Uiso 1 1 calc R
C18 C 0.1362(2) 0.68611(12) 0.51703(10) 0.0287(3) Uani 1 1 d .
H18 H 0.089792 0.737075 0.520393 0.034 Uiso 1 1 calc R
C19 C 0.23489(19) 0.67653(10) 0.58365(9) 0.0225(3) Uani 1 1 d .
C20 C 0.52199(19) 0.75834(11) 0.77028(9) 0.0228(3) Uani 1 1 d .
C21 C 0.6202(2) 0.84107(11) 0.75091(10) 0.0278(3) Uani 1 1 d .
H21 H 0.587359 0.856734 0.703305 0.033 Uiso 1 1 calc R
C22 C 0.7672(2) 0.90066(12) 0.80208(12) 0.0348(4) Uani 1 1 d .
H22 H 0.833506 0.955347 0.788121 0.042 Uiso 1 1 calc R
C23 C 0.8156(2) 0.87905(14) 0.87393(11) 0.0377(4) Uani 1 1 d .
H23 H 0.913908 0.919156 0.908303 0.045 Uiso 1 1 calc R
C24 C 0.7165(2) 0.79735(14) 0.89411(11) 0.0374(4) Uani 1 1 d .
H24 H 0.747397 0.783122 0.942661 0.045 Uiso 1 1 calc R
C25 C 0.5715(2) 0.73658(13) 0.84237(10) 0.0293(4) Uani 1 1 d .
H25 H 0.506927 0.681053 0.855829 0.035 Uiso 1 1 calc R
O2 O -0.02239(14) 0.07374(8) 0.64521(7) 0.0299(3) Uani 1 1 d .
N004 N 0.33352(15) 0.28330(9) 0.66234(7) 0.0202(3) Uani 1 1 d .
N4 N 0.58654(18) 0.41007(10) 0.74411(8) 0.0294(3) Uani 1 1 d .
N5 N 0.38848(18) 0.07712(10) 0.70619(8) 0.0290(3) Uani 1 1 d .
C26 C 0.52360(19) 0.31587(11) 0.69050(9) 0.0241(3) Uani 1 1 d .
H26 H 0.586059 0.312796 0.644616 0.029 Uiso 1 1 calc R
C27 C 0.59982(19) 0.40052(12) 0.82349(10) 0.0262(3) Uani 1 1 d .
C28 C 0.6313(2) 0.47219(13) 0.89314(11) 0.0342(4) Uani 1 1 d .
H28 H 0.643155 0.536066 0.891220 0.041 Uiso 1 1 calc R
C29 C 0.6445(2) 0.44535(14) 0.96626(11) 0.0377(4) Uani 1 1 d .
H29 H 0.666048 0.492322 1.013867 0.045 Uiso 1 1 calc R
C30 C 0.6262(2) 0.35025(15) 0.96963(10) 0.0359(4) Uani 1 1 d .
H30 H 0.633708 0.333929 1.019135 0.043 Uiso 1 1 calc R
C31 C 0.5964(2) 0.27894(13) 0.89896(10) 0.0296(4) Uani 1 1 d .
H31 H 0.584902 0.215085 0.900821 0.036 Uiso 1 1 calc R
C32 C 0.58438(18) 0.30490(11) 0.82612(9) 0.0234(3) Uani 1 1 d .
C33 C 0.55345(19) 0.24432(11) 0.74115(9) 0.0237(3) Uani 1 1 d .
C34 C 0.6776(2) 0.18499(13) 0.72048(10) 0.0308(4) Uani 1 1 d .
H34A H 0.709895 0.188266 0.667950 0.037 Uiso 1 1 calc R
H34B H 0.780115 0.207692 0.760326 0.037 Uiso 1 1 calc R
C35 C 0.5723(2) 0.08181(13) 0.72147(11) 0.0351(4) Uani 1 1 d .
H35A H 0.597440 0.034994 0.680089 0.042 Uiso 1 1 calc R
H35B H 0.598876 0.067902 0.773178 0.042 Uiso 1 1 calc R
C36 C 0.38512(19) 0.16398(11) 0.71915(9) 0.0219(3) Uani 1 1 d .
C37 C 0.24143(18) 0.20639(10) 0.70150(9) 0.0204(3) Uani 1 1 d .
C38 C 0.09689(19) 0.13679(10) 0.63422(9) 0.0216(3) Uani 1 1 d .
C39 C 0.13736(19) 0.16591(10) 0.55999(9) 0.0217(3) Uani 1 1 d .
C40 C 0.0660(2) 0.12029(11) 0.48018(9) 0.0251(3) Uani 1 1 d .
H40 H -0.028680 0.065263 0.467795 0.030 Uiso 1 1 calc R
C41 C 0.1395(2) 0.15886(12) 0.41993(10) 0.0277(3) Uani 1 1 d .
H41 H 0.097587 0.128259 0.366287 0.033 Uiso 1 1 calc R
C42 C 0.2771(2) 0.24411(12) 0.44016(10) 0.0305(4) Uani 1 1 d .
H42 H 0.322606 0.270547 0.399125 0.037 Uiso 1 1 calc R
C43 C 0.3480(2) 0.29048(12) 0.51892(10) 0.0271(3) Uani 1 1 d .
H43 H 0.439506 0.347078 0.531154 0.033 Uiso 1 1 calc R
C44 C 0.27743(19) 0.24946(11) 0.57944(9) 0.0220(3) Uani 1 1 d .
C45 C 0.17116(18) 0.24298(11) 0.77544(9) 0.0202(3) Uani 1 1 d .
C46 C 0.1555(2) 0.33575(11) 0.79369(10) 0.0253(3) Uani 1 1 d .
H46 H 0.190621 0.377774 0.760478 0.030 Uiso 1 1 calc R
C47 C 0.0875(2) 0.36530(13) 0.86161(10) 0.0327(4) Uani 1 1 d .
H47 H 0.076312 0.427184 0.873592 0.039 Uiso 1 1 calc R
C48 C 0.0360(2) 0.30374(14) 0.91169(10) 0.0345(4) Uani 1 1 d .
H48 H -0.007679 0.324585 0.957638 0.041 Uiso 1 1 calc R
C49 C 0.0495(2) 0.21097(13) 0.89335(10) 0.0321(4) Uani 1 1 d .
H49 H 0.014127 0.169265 0.926768 0.038 Uiso 1 1 calc R
C50 C 0.11589(19) 0.18023(12) 0.82518(9) 0.0257(3) Uani 1 1 d .
H50 H 0.123576 0.117617 0.812568 0.031 Uiso 1 1 calc R
H4A H 0.553(3) 0.4573(15) 0.7303(12) 0.040(5) Uiso 1 1 d .

loop_
_atom_site_aniso_label
_atom_site_aniso_U_11
_atom_site_aniso_U_22
_atom_site_aniso_U_33
_atom_site_aniso_U_23
_atom_site_aniso_U_13
_atom_site_aniso_U_12
O1 0.0336(6) 0.0289(6) 0.0521(8) 0.0135(6) 0.0133(6) 0.0177(5)
N1 0.0283(7) 0.0249(7) 0.0411(8) 0.0123(6) 0.0125(6) 0.0069(6)
N2 0.0222(6) 0.0195(6) 0.0212(6) 0.0044(5) 0.0024(5) 0.0079(5)
N3 0.0408(8) 0.0212(6) 0.0198(7) 0.0053(5) 0.0016(6) 0.0143(6)
C1 0.0231(7) 0.0234(7) 0.0219(8) 0.0031(6) 0.0009(6) 0.0101(6)
C2 0.0187(7) 0.0248(7) 0.0231(8) 0.0058(6) 0.0024(6) 0.0105(6)
C3 0.0234(8) 0.0229(7) 0.0271(8) 0.0051(6) 0.0041(6) 0.0092(6)
C4 0.0203(8) 0.0299(8) 0.0238(8) -0.0016(6) 0.0007(6) 0.0071(6)
C5 0.0225(8) 0.0403(9) 0.0220(8) 0.0075(7) 0.0033(6) 0.0085(7)
C6 0.0214(8) 0.0324(8) 0.0263(8) 0.0118(7) 0.0073(6) 0.0077(6)
C7 0.0157(7) 0.0245(7) 0.0248(8) 0.0054(6) 0.0043(6) 0.0079(6)
C8 0.0186(7) 0.0239(8) 0.0268(8) 0.0054(6) 0.0043(6) 0.0077(6)
C9 0.0197(8) 0.0280(8) 0.0371(9) -0.0003(7) 0.0084(7) 0.0038(6)
C10 0.0288(9) 0.0283(9) 0.0463(11) 0.0092(8) 0.0160(8) 0.0014(7)
C11 0.0192(7) 0.0204(7) 0.0259(8) 0.0063(6) 0.0046(6) 0.0057(6)
C12 0.0217(7) 0.0204(7) 0.0272(8) 0.0094(6) 0.0070(6) 0.0099(6)
C13 0.0208(7) 0.0203(7) 0.0377(9) 0.0081(7) 0.0117(7) 0.0061(6)
C14 0.0217(7) 0.0202(7) 0.0342(9) 0.0041(6) 0.0112(6) 0.0031(6)
C15 0.0315(9) 0.0254(8) 0.0432(11) -0.0008(7) 0.0165(8) 0.0060(7)
C16 0.0358(10) 0.0327(9) 0.0332(10) -0.0083(7) 0.0109(8) -0.0013(7)
C17 0.0318(9) 0.0408(10) 0.0264(9) 0.0023(7) 0.0046(7) 0.0026(8)
C18 0.0285(8) 0.0301(8) 0.0256(8) 0.0053(7) 0.0047(7) 0.0063(7)
C19 0.0197(7) 0.0198(7) 0.0251(8) 0.0031(6) 0.0073(6) 0.0014(6)
C20 0.0186(7) 0.0261(8) 0.0267(8) 0.0051(6) 0.0063(6) 0.0114(6)
C21 0.0233(8) 0.0277(8) 0.0339(9) 0.0074(7) 0.0064(7) 0.0092(6)
C22 0.0240(8) 0.0284(8) 0.0480(11) 0.0016(8) 0.0053(7) 0.0066(7)
C23 0.0226(8) 0.0433(10) 0.0399(10) -0.0095(8) -0.0022(7) 0.0138(8)
C24 0.0330(9) 0.0571(12) 0.0263(9) 0.0024(8) 0.0020(7) 0.0264(9)
C25 0.0267(8) 0.0391(9) 0.0284(9) 0.0109(7) 0.0090(7) 0.0165(7)
O2 0.0294(6) 0.0232(5) 0.0315(6) 0.0063(5) 0.0055(5) -0.0010(5)
N004 0.0194(6) 0.0211(6) 0.0190(6) 0.0080(5) 0.0020(5) 0.0020(5)
N4 0.0281(7) 0.0249(7) 0.0302(8) 0.0110(6) -0.0044(6) -0.0002(6)
N5 0.0328(7) 0.0280(7) 0.0299(7) 0.0079(6) 0.0050(6) 0.0139(6)
C26 0.0188(7) 0.0294(8) 0.0228(8) 0.0103(6) 0.0025(6) 0.0022(6)
C27 0.0168(7) 0.0311(8) 0.0273(8) 0.0060(7) -0.0004(6) 0.0037(6)
C28 0.0237(8) 0.0347(9) 0.0388(10) 0.0001(8) -0.0019(7) 0.0079(7)
C29 0.0279(9) 0.0524(11) 0.0283(9) -0.0058(8) 0.0004(7) 0.0168(8)
C30 0.0296(9) 0.0597(12) 0.0226(9) 0.0087(8) 0.0044(7) 0.0205(8)
C31 0.0268(8) 0.0419(10) 0.0249(8) 0.0117(7) 0.0047(7) 0.0151(7)
C32 0.0166(7) 0.0314(8) 0.0228(8) 0.0063(6) 0.0024(6) 0.0085(6)
C33 0.0219(7) 0.0299(8) 0.0212(8) 0.0081(6) 0.0034(6) 0.0094(6)
C34 0.0257(8) 0.0422(10) 0.0267(9) 0.0050(7) 0.0043(7) 0.0157(7)
C35 0.0362(10) 0.0371(9) 0.0381(10) 0.0074(8) 0.0044(8) 0.0224(8)
C36 0.0255(8) 0.0242(8) 0.0183(7) 0.0077(6) 0.0048(6) 0.0089(6)
C37 0.0198(7) 0.0189(7) 0.0227(8) 0.0092(6) 0.0027(6) 0.0034(6)
C38 0.0216(7) 0.0195(7) 0.0241(8) 0.0052(6) 0.0026(6) 0.0068(6)
C39 0.0230(7) 0.0209(7) 0.0232(8) 0.0076(6) 0.0014(6) 0.0089(6)
C40 0.0262(8) 0.0221(7) 0.0265(8) 0.0057(6) -0.0011(6) 0.0081(6)
C41 0.0334(9) 0.0306(8) 0.0207(8) 0.0067(7) -0.0010(6) 0.0133(7)
C42 0.0345(9) 0.0369(9) 0.0245(8) 0.0150(7) 0.0054(7) 0.0122(7)
C43 0.0266(8) 0.0289(8) 0.0254(8) 0.0122(7) 0.0030(6) 0.0040(6)
C44 0.0230(7) 0.0247(7) 0.0206(8) 0.0088(6) 0.0023(6) 0.0089(6)
C45 0.0147(7) 0.0234(7) 0.0208(8) 0.0062(6) 0.0007(6) 0.0028(6)
C46 0.0243(8) 0.0225(7) 0.0272(8) 0.0055(6) 0.0029(6) 0.0044(6)
C47 0.0310(9) 0.0306(9) 0.0329(9) -0.0007(7) 0.0035(7) 0.0092(7)
C48 0.0253(8) 0.0503(11) 0.0261(9) 0.0037(8) 0.0071(7) 0.0111(8)
C49 0.0222(8) 0.0490(10) 0.0275(9) 0.0179(8) 0.0061(7) 0.0079(7)
C50 0.0203(7) 0.0309(8) 0.0277(8) 0.0129(7) 0.0028(6) 0.0069(6)

loop_
_atom_type_symbol
_atom_type_description
_atom_type_scat_dispersion_real
_atom_type_scat_dispersion_imag
_atom_type_scat_source
C C 0.0181 0.0091 'International Tables Vol C Tables 4.2.6.8 and 6.1.1.4'
H H 0.0000 0.0000 'International Tables Vol C Tables 4.2.6.8 and 6.1.1.4'
N N 0.0311 0.0180 'International Tables Vol C Tables 4.2.6.8 and 6.1.1.4'
O O 0.0492 0.0322 'International Tables Vol C Tables 4.2.6.8 and 6.1.1.4'

loop_
_geom_angle_atom_site_label_1
_geom_angle_atom_site_label_2
_geom_angle_atom_site_label_3
_geom_angle
C11 N1 C10 106.14(13)
C12 N2 C1 111.16(11)
C19 N2 C1 117.86(12)
C19 N2 C12 107.46(11)
C1 N3 H3 124.4
C2 N3 H3 124.4
C2 N3 C1 111.22(12)
N2 C1 H1 110.6
N2 C1 C8 105.60(11)
N3 C1 N2 114.19(12)
N3 C1 H1 110.6
N3 C1 C8 104.99(12)
C8 C1 H1 110.6
N3 C2 C3 128.61(14)
N3 C2 C7 110.52(13)
C3 C2 C7 120.82(14)
C2 C3 H3A 120.8
C2 C3 C4 118.31(14)
C4 C3 H3A 120.8
C3 C4 H4 119.4
C5 C4 C3 121.28(15)
C5 C4 H4 119.4
C4 C5 H5 120.0
C4 C5 C6 120.02(15)
C6 C5 H5 120.0
C5 C6 H6 120.4
C7 C6 C5 119.19(15)
C7 C6 H6 120.4
C2 C7 C8 109.10(13)
C6 C7 C2 120.37(14)
C6 C7 C8 130.48(14)
C7 C8 C1 102.94(12)
C7 C8 C9 115.60(13)
C7 C8 C11 114.69(12)
C9 C8 C1 121.90(13)
C11 C8 C1 102.35(12)
C11 C8 C9 99.05(12)
C8 C9 H9A 111.3
C8 C9 H9B 111.3
H9A C9 H9B 109.2
C10 C9 C8 102.48(13)
C10 C9 H9A 111.3
C10 C9 H9B 111.3
N1 C10 C9 106.36(13)
N1 C10 H10A 110.5
N1 C10 H10B 110.5
C9 C10 H10A 110.5
C9 C10 H10B 110.5
H10A C10 H10B 108.6
N1 C11 C8 118.36(13)
N1 C11 C12 130.19(14)
C12 C11 C8 110.14(12)
N2 C12 C11 99.69(11)
N2 C12 C13 103.98(12)
N2 C12 C20 113.92(12)
C11 C12 C13 110.80(12)
C11 C12 C20 113.07(13)
C20 C12 C13 114.14(12)
O1 C13 C12 124.66(15)
O1 C13 C14 129.14(15)
C14 C13 C12 106.19(12)
C15 C14 C13 130.75(15)
C15 C14 C19 120.94(16)
C19 C14 C13 108.31(14)
C14 C15 H15 120.6
C16 C15 C14 118.71(16)
C16 C15 H15 120.6
C15 C16 H16 120.0
C15 C16 C17 120.07(16)
C17 C16 H16 120.0
C16 C17 H17 118.9
C18 C17 C16 122.13(17)
C18 C17 H17 118.9
C17 C18 H18 121.0
C17 C18 C19 117.98(16)
C19 C18 H18 121.0
C14 C19 N2 112.54(14)
C18 C19 N2 127.30(14)
C18 C19 C14 120.16(15)
C21 C20 C12 121.42(14)
C21 C20 C25 119.12(15)
C25 C20 C12 119.46(14)
C20 C21 H21 119.8
C20 C21 C22 120.43(16)
C22 C21 H21 119.8
C21 C22 H22 119.9
C23 C22 C21 120.30(17)
C23 C22 H22 119.9
C22 C23 H23 120.3
C24 C23 C22 119.48(16)
C24 C23 H23 120.3
C23 C24 H24 119.8
C23 C24 C25 120.38(17)
C25 C24 H24 119.8
C20 C25 H25 119.9
C24 C25 C20 120.27(16)
C24 C25 H25 119.9
C37 N004 C26 111.66(11)
C44 N004 C26 117.32(12)
C44 N004 C37 106.97(11)
C26 N4 H4A 117.7(13)
C27 N4 C26 109.59(13)
C27 N4 H4A 121.4(13)
C36 N5 C35 106.35(14)
N004 C26 H26 110.7
N004 C26 C33 105.06(11)
N4 C26 N004 113.98(13)
N4 C26 H26 110.7
N4 C26 C33 105.53(12)
C33 C26 H26 110.7
C28 C27 N4 128.16(16)
C28 C27 C32 121.32(15)
C32 C27 N4 110.46(14)
C27 C28 H28 121.1
C27 C28 C29 117.72(17)
C29 C28 H28 121.1
C28 C29 H29 119.3
C30 C29 C28 121.48(16)
C30 C29 H29 119.3
C29 C30 H30 119.9
C29 C30 C31 120.18(16)
C31 C30 H30 119.9
C30 C31 H31 120.6
C32 C31 C30 118.81(16)
C32 C31 H31 120.6
C27 C32 C33 109.05(13)
C31 C32 C27 120.46(15)
C31 C32 C33 130.48(15)
C32 C33 C26 102.19(12)
C32 C33 C34 116.69(13)
C34 C33 C26 121.05(13)
C36 C33 C26 102.41(12)
C36 C33 C32 114.26(12)
C36 C33 C34 99.81(13)
C33 C34 H34A 111.2
C33 C34 H34B 111.2
H34A C34 H34B 109.1
C35 C34 C33 103.05(13)
C35 C34 H34A 111.2
C35 C34 H34B 111.2
N5 C35 C34 106.71(13)
N5 C35 H35A 110.4
N5 C35 H35B 110.4
C34 C35 H35A 110.4
C34 C35 H35B 110.4
H35A C35 H35B 108.6
N5 C36 C33 118.39(14)
N5 C36 C37 131.24(14)
C33 C36 C37 109.23(12)
N004 C37 C36 99.16(11)
N004 C37 C38 104.30(11)
N004 C37 C45 114.72(12)
C36 C37 C38 112.57(12)
C45 C37 C36 113.49(12)
C45 C37 C38 111.70(12)
O2 C38 C37 124.52(14)
O2 C38 C39 129.93(14)
C39 C38 C37 105.55(12)
C40 C39 C38 130.11(14)
C44 C39 C38 108.39(13)
C44 C39 C40 121.35(14)
C39 C40 H40 120.8
C41 C40 C39 118.47(15)
C41 C40 H40 120.8
C40 C41 H41 120.2
C40 C41 C42 119.67(15)
C42 C41 H41 120.2
C41 C42 H42 118.8
C43 C42 C41 122.40(15)
C43 C42 H42 118.8
C42 C43 H43 121.1
C42 C43 C44 117.75(15)
C44 C43 H43 121.1
C39 C44 N004 113.08(13)
C39 C44 C43 120.31(14)
C43 C44 N004 126.61(14)
C46 C45 C37 121.94(13)
C46 C45 C50 119.56(14)
C50 C45 C37 118.47(13)
C45 C46 H46 120.2
C47 C46 C45 119.69(15)
C47 C46 H46 120.2
C46 C47 H47 119.7
C48 C47 C46 120.67(16)
C48 C47 H47 119.7
C47 C48 H48 120.1
C47 C48 C49 119.87(16)
C49 C48 H48 120.1
C48 C49 H49 120.0
C48 C49 C50 120.02(15)
C50 C49 H49 120.0
C45 C50 H50 119.9
C49 C50 C45 120.16(15)
C49 C50 H50 119.9

loop_
_geom_bond_atom_site_label_1
_geom_bond_atom_site_label_2
_geom_bond_distance
O1 C13 1.2206(19)
N1 C10 1.489(2)
N1 C11 1.265(2)
N2 C1 1.5017(19)
N2 C12 1.4945(18)
N2 C19 1.4017(19)
N3 H3 0.8600
N3 C1 1.4387(19)
N3 C2 1.385(2)
C1 H1 0.9800
C1 C8 1.558(2)
C2 C3 1.389(2)
C2 C7 1.394(2)
C3 H3A 0.9300
C3 C4 1.391(2)
C4 H4 0.9300
C4 C5 1.387(2)
C5 H5 0.9300
C5 C6 1.394(2)
C6 H6 0.9300
C6 C7 1.385(2)
C7 C8 1.512(2)
C8 C9 1.542(2)
C8 C11 1.519(2)
C9 H9A 0.9700
C9 H9B 0.9700
C9 C10 1.539(2)
C10 H10A 0.9700
C10 H10B 0.9700
C11 C12 1.511(2)
C12 C13 1.548(2)
C12 C20 1.519(2)
C13 C14 1.454(2)
C14 C15 1.398(2)
C14 C19 1.401(2)
C15 H15 0.9300
C15 C16 1.376(3)
C16 H16 0.9300
C16 C17 1.398(3)
C17 H17 0.9300
C17 C18 1.381(2)
C18 H18 0.9300
C18 C19 1.396(2)
C20 C21 1.386(2)
C20 C25 1.393(2)
C21 H21 0.9300
C21 C22 1.387(2)
C22 H22 0.9300
C22 C23 1.386(3)
C23 H23 0.9300
C23 C24 1.384(3)
C24 H24 0.9300
C24 C25 1.386(3)
C25 H25 0.9300
O2 C38 1.2099(18)
N004 C26 1.5060(19)
N004 C37 1.4953(17)
N004 C44 1.4017(19)
N4 C26 1.438(2)
N4 C27 1.396(2)
N4 H4A 0.88(2)
N5 C35 1.492(2)
N5 C36 1.269(2)
C26 H26 0.9800
C26 C33 1.551(2)
C27 C28 1.384(2)
C27 C32 1.395(2)
C28 H28 0.9300
C28 C29 1.394(3)
C29 H29 0.9300
C29 C30 1.386(3)
C30 H30 0.9300
C30 C31 1.395(2)
C31 H31 0.9300
C31 C32 1.382(2)
C32 C33 1.513(2)
C33 C34 1.544(2)
C33 C36 1.513(2)
C34 H34A 0.9700
C34 H34B 0.9700
C34 C35 1.536(3)
C35 H35A 0.9700
C35 H35B 0.9700
C36 C37 1.519(2)
C37 C38 1.554(2)
C37 C45 1.509(2)
C38 C39 1.461(2)
C39 C40 1.397(2)
C39 C44 1.395(2)
C40 H40 0.9300
C40 C41 1.385(2)
C41 H41 0.9300
C41 C42 1.399(2)
C42 H42 0.9300
C42 C43 1.382(2)
C43 H43 0.9300
C43 C44 1.396(2)
C45 C46 1.391(2)
C45 C50 1.395(2)
C46 H46 0.9300
C46 C47 1.386(2)
C47 H47 0.9300
C47 C48 1.381(3)
C48 H48 0.9300
C48 C49 1.384(3)
C49 H49 0.9300
C49 C50 1.386(2)
C50 H50 0.9300

loop_
_smtbx_masks_void_nr
_smtbx_masks_void_average_x
_smtbx_masks_void_average_y
_smtbx_masks_void_average_z
_smtbx_masks_void_volume
_smtbx_masks_void_count_electrons
1 0.500 0.000 0.500 111.1 44.9
